data_7233514
loop_
_publ_author_name
'Benjamin D. Lindner'
'Yexiang Zhang'
'Stefan Hofle'
'Nancy Berger'
'Claudia Teusch'
'Malte Jesper'
'Kenneth I. Hardcastle'
'Xuhong Qian'
'Uli Lemmer'
'Alexander Colsmann'
'Uwe H. F. Bunz'
'Manuel Hamburger'

_publ_section_title
;
 N-Fused quinoxalines and benzoquinoxalines as attractive emitters for
 organic light emitting diodes
;
_journal_name_full 'Journal of Materials Chemistry C'
_journal_page_first 5718
_journal_page_last 5724
_journal_paper_doi 10.1039/C3TC30828F
_journal_volume 1
_journal_year 2013
_chemical_formula_sum 'C36 H52 N2 Si2'
_chemical_formula_weight 568.98
_space_group_IT_number 14
_space_group_name_Hall '-P 2ybc'
_space_group_name_H-M_alt 'P 1 21/c 1'
_symmetry_cell_setting monoclinic
_symmetry_space_group_name_H-M 'P 1 21/c 1'
_atom_sites_solution_hydrogens geom
_atom_sites_solution_primary direct
_atom_sites_solution_secondary difmap
_cell_angle_alpha 90.00
_cell_angle_beta 97.065(4)
_cell_angle_gamma 90.00
_cell_formula_units_Z 4
_cell_length_a 14.5474(8)
_cell_length_b 14.9254(9)
_cell_length_c 16.2869(10)
_cell_measurement_reflns_used 1960
_cell_measurement_temperature 173(2)
_cell_measurement_theta_max 62.02
_cell_measurement_theta_min 3.06
_cell_volume 3509.5(4)
_computing_cell_refinement 'Bruker SMART'
_computing_data_collection 'Bruker SMART'
_computing_data_reduction 'Bruker SAINT'
_computing_molecular_graphics 'Bruker SHELXTL'
_computing_publication_material 'Bruker SHELXTL'
_computing_structure_refinement 'SHELXL-97 (Sheldrick, 2008)'
_computing_structure_solution 'SHELXS-97 (Sheldrick, 2008)'
_diffrn_ambient_temperature 173(2)
_diffrn_measured_fraction_theta_full 0.945
_diffrn_measured_fraction_theta_max 0.945
_diffrn_measurement_device_type 'CCD area detector'
_diffrn_measurement_method 'phi and omega scans'
_diffrn_radiation_monochromator graphite
_diffrn_radiation_source 'fine-focus sealed tube'
_diffrn_radiation_type MoK\a
_diffrn_radiation_wavelength 0.71073
_diffrn_reflns_av_R_equivalents 0.0326
_diffrn_reflns_av_sigmaI/netI 0.0389
_diffrn_reflns_limit_h_max 16
_diffrn_reflns_limit_h_min -17
_diffrn_reflns_limit_k_max 16
_diffrn_reflns_limit_k_min -17
_diffrn_reflns_limit_l_max 19
_diffrn_reflns_limit_l_min -17
_diffrn_reflns_number 18087
_diffrn_reflns_theta_full 24.55
_diffrn_reflns_theta_max 24.55
_diffrn_reflns_theta_min 1.41
_exptl_absorpt_coefficient_mu 0.126
_exptl_absorpt_correction_T_max 0.9912
_exptl_absorpt_correction_T_min 0.9656
_exptl_absorpt_correction_type multi-scan
_exptl_absorpt_process_details SADABS
_exptl_crystal_colour yellow
_exptl_crystal_density_diffrn 1.077
_exptl_crystal_density_method 'not measured'
_exptl_crystal_description plate
_exptl_crystal_F_000 1240
_exptl_crystal_size_max 0.28
_exptl_crystal_size_mid 0.22
_exptl_crystal_size_min 0.07
_refine_diff_density_max 0.762
_refine_diff_density_min -0.554
_refine_diff_density_rms 0.054
_refine_ls_extinction_coef 0.0020(7)
_refine_ls_extinction_expression Fc^*^=kFc[1+0.001xFc^2^\l^3^/sin(2\q)]^-1/4^
_refine_ls_extinction_method SHELXL
_refine_ls_goodness_of_fit_ref 1.087
_refine_ls_hydrogen_treatment constr
_refine_ls_matrix_type full
_refine_ls_number_parameters 362
_refine_ls_number_reflns 5539
_refine_ls_number_restraints 0
_refine_ls_restrained_S_all 1.087
_refine_ls_R_factor_all 0.0836
_refine_ls_R_factor_gt 0.0607
_refine_ls_shift/su_max 0.007
_refine_ls_shift/su_mean 0.000
_refine_ls_structure_factor_coef Fsqd
_refine_ls_weighting_details 'calc w=1/[\s^2^(Fo^2^)+(0.0700P)^2^+3.0000P] where P=(Fo^2^+2Fc^2^)/3'
_refine_ls_weighting_scheme calc
_refine_ls_wR_factor_gt 0.1509
_refine_ls_wR_factor_ref 0.1667
_reflns_number_gt 4101
_reflns_number_total 5539
_reflns_threshold_expression >2sigma(I)
_cod_data_source_file 1000004.cif
_cod_data_source_block PCOD1000004
_cod_depositor_comments
;
The following automatic conversions were performed:

data item '_symmetry_cell_setting' value 'Monoclinic' was changed to
'monoclinic' in accordance with the built-in table derived from the
CIF Core dictionary named 'cif_core.dic' version 2.4.5 last updated
on 2014-11-21.

Automatic conversion script
Id: cif_fix_values 6909 2019-04-08 15:41:33Z antanas 
;
_cod_original_sg_symbol_H-M P2(1)/c
_cod_database_code 7233514

loop_
_symmetry_equiv_pos_as_xyz
'x, y, z'
'-x, y+1/2, -z+1/2'
'-x, -y, -z'
'x, -y-1/2, z-1/2'

loop_
_atom_site_label
_atom_site_type_symbol
_atom_site_fract_x
_atom_site_fract_y
_atom_site_fract_z
_atom_site_U_iso_or_equiv
_atom_site_adp_type
_atom_site_occupancy
_atom_site_symmetry_multiplicity
_atom_site_calc_flag
_atom_site_refinement_flags
_atom_site_disorder_assembly
_atom_site_disorder_group
C1 C 0.7167(2) 1.01444(19) 0.04875(18) 0.0397(7) Uani 1 1 d . . .
C2 C 0.7966(2) 0.96316(19) 0.03302(17) 0.0367(7) Uani 1 1 d . . .
C3 C 0.80037(19) 0.89817(17) 0.16134(16) 0.0293(6) Uani 1 1 d . . .
C4 C 0.84295(19) 0.83870(17) 0.22154(16) 0.0302(6) Uani 1 1 d . . .
C5 C 0.81119(19) 0.83485(17) 0.30038(17) 0.0313(6) Uani 1 1 d . . .
C6 C 0.8531(2) 0.77751(19) 0.36386(18) 0.0383(7) Uani 1 1 d . . .
H6A H 0.9023 0.7392 0.3528 0.046 Uiso 1 1 calc R . .
C7 C 0.8242(2) 0.7764(2) 0.44027(19) 0.0454(8) Uani 1 1 d . . .
H7A H 0.8540 0.7385 0.4823 0.055 Uiso 1 1 calc R . .
C8 C 0.7498(2) 0.8316(2) 0.45693(19) 0.0464(8) Uani 1 1 d . . .
H8A H 0.7296 0.8301 0.5102 0.056 Uiso 1 1 calc R . .
C9 C 0.7069(2) 0.8865(2) 0.39824(18) 0.0407(7) Uani 1 1 d . . .
H9A H 0.6569 0.9229 0.4108 0.049 Uiso 1 1 calc R . .
C10 C 0.73560(19) 0.89054(17) 0.31768(17) 0.0323(6) Uani 1 1 d . . .
C11 C 0.69220(19) 0.94808(18) 0.25617(17) 0.0322(6) Uani 1 1 d . . .
C12 C 0.72457(19) 0.95148(17) 0.17790(17) 0.0308(6) Uani 1 1 d . . .
C13 C 0.6164(2) 1.00351(19) 0.27214(18) 0.0382(7) Uani 1 1 d . . .
C14 C 0.5523(2) 1.0499(2) 0.28779(19) 0.0440(8) Uani 1 1 d . . .
C15 C 0.4337(2) 1.1921(2) 0.2033(2) 0.0517(9) Uani 1 1 d . . .
H15A H 0.3792 1.2319 0.2078 0.062 Uiso 1 1 calc R . .
C16 C 0.4106(3) 1.1324(3) 0.1269(2) 0.0806(13) Uani 1 1 d . . .
H16A H 0.3999 1.1700 0.0773 0.121 Uiso 1 1 calc R . .
H16B H 0.3547 1.0975 0.1327 0.121 Uiso 1 1 calc R . .
H16C H 0.4624 1.0916 0.1220 0.121 Uiso 1 1 calc R . .
C17 C 0.5163(3) 1.2517(3) 0.1917(3) 0.0909(15) Uani 1 1 d . . .
H17A H 0.5025 1.2867 0.1408 0.136 Uiso 1 1 calc R . .
H17B H 0.5709 1.2142 0.1878 0.136 Uiso 1 1 calc R . .
H17C H 0.5286 1.2923 0.2391 0.136 Uiso 1 1 calc R . .
C18 C 0.4821(5) 1.1928(4) 0.3934(3) 0.138(3) Uani 1 1 d . . .
H18 H 0.4446 1.1576 0.4297 0.166 Uiso 1 1 calc R . .
C19 C 0.5624(4) 1.1874(4) 0.4434(4) 0.120(2) Uani 1 1 d . . .
H19A H 0.5605 1.2277 0.4907 0.181 Uiso 1 1 calc R . .
H19B H 0.6135 1.2049 0.4128 0.181 Uiso 1 1 calc R . .
H19C H 0.5719 1.1257 0.4633 0.181 Uiso 1 1 calc R . .
C20 C 0.4255(4) 1.2786(3) 0.3935(3) 0.0901(16) Uani 1 1 d . . .
H20A H 0.4419 1.3104 0.4459 0.135 Uiso 1 1 calc R . .
H20B H 0.3594 1.2638 0.3870 0.135 Uiso 1 1 calc R . .
H20C H 0.4389 1.3170 0.3475 0.135 Uiso 1 1 calc R . .
C21 C 0.3518(3) 1.0430(4) 0.3044(3) 0.0912(16) Uani 1 1 d . . .
H21A H 0.3500 1.0057 0.2532 0.109 Uiso 1 1 calc R . .
C22 C 0.3612(4) 0.9779(3) 0.3726(3) 0.0990(16) Uani 1 1 d . . .
H22A H 0.3060 0.9397 0.3685 0.148 Uiso 1 1 calc R . .
H22B H 0.3677 1.0099 0.4256 0.148 Uiso 1 1 calc R . .
H22C H 0.4161 0.9406 0.3693 0.148 Uiso 1 1 calc R . .
C23 C 0.2584(3) 1.0924(4) 0.2953(3) 0.0978(17) Uani 1 1 d . . .
H23A H 0.2081 1.0489 0.2972 0.147 Uiso 1 1 calc R . .
H23B H 0.2497 1.1243 0.2423 0.147 Uiso 1 1 calc R . .
H23C H 0.2576 1.1354 0.3407 0.147 Uiso 1 1 calc R . .
C24 C 0.9197(2) 0.78567(17) 0.20404(16) 0.0318(6) Uani 1 1 d . . .
C25 C 0.9846(2) 0.73949(19) 0.19117(17) 0.0365(7) Uani 1 1 d . . .
C26 C 1.0820(2) 0.6665(2) 0.05425(18) 0.0445(8) Uani 1 1 d . . .
H26A H 1.0261 0.6317 0.0308 0.053 Uiso 1 1 calc R . .
C27 C 1.1656(3) 0.6163(3) 0.0285(2) 0.0676(11) Uani 1 1 d . . .
H27A H 1.1631 0.6176 -0.0319 0.101 Uiso 1 1 calc R . .
H27B H 1.1644 0.5540 0.0473 0.101 Uiso 1 1 calc R . .
H27C H 1.2228 0.6451 0.0535 0.101 Uiso 1 1 calc R . .
C28 C 1.0719(3) 0.7598(3) 0.0139(2) 0.0571(9) Uani 1 1 d . . .
H28A H 1.0726 0.7541 -0.0460 0.086 Uiso 1 1 calc R . .
H28B H 1.1235 0.7980 0.0371 0.086 Uiso 1 1 calc R . .
H28C H 1.0132 0.7868 0.0248 0.086 Uiso 1 1 calc R . .
C29 C 1.1920(2) 0.7125(2) 0.22690(18) 0.0428(8) Uani 1 1 d . . .
H29A H 1.2429 0.6710 0.2155 0.051 Uiso 1 1 calc R . .
C30 C 1.1925(3) 0.7153(3) 0.3201(2) 0.0648(11) Uani 1 1 d . . .
H30A H 1.2519 0.7393 0.3458 0.097 Uiso 1 1 calc R . .
H30B H 1.1840 0.6546 0.3408 0.097 Uiso 1 1 calc R . .
H30C H 1.1421 0.7539 0.3338 0.097 Uiso 1 1 calc R . .
C31 C 1.2169(3) 0.8048(3) 0.1969(2) 0.0761(13) Uani 1 1 d . . .
H31A H 1.2751 0.8248 0.2283 0.114 Uiso 1 1 calc R . .
H31B H 1.1675 0.8473 0.2053 0.114 Uiso 1 1 calc R . .
H31C H 1.2242 0.8020 0.1380 0.114 Uiso 1 1 calc R . .
C32 C 1.0557(2) 0.5502(2) 0.20772(19) 0.0429(8) Uani 1 1 d . . .
H32A H 1.1165 0.5186 0.2194 0.051 Uiso 1 1 calc R . .
C33 C 1.0117(3) 0.5505(2) 0.2887(2) 0.0549(9) Uani 1 1 d . . .
H33A H 1.0006 0.4887 0.3052 0.082 Uiso 1 1 calc R . .
H33B H 0.9528 0.5831 0.2805 0.082 Uiso 1 1 calc R . .
H33C H 1.0537 0.5799 0.3322 0.082 Uiso 1 1 calc R . .
C34 C 0.9957(3) 0.4941(2) 0.1433(2) 0.0619(10) Uani 1 1 d . . .
H34A H 0.9854 0.4348 0.1664 0.093 Uiso 1 1 calc R . .
H34B H 1.0273 0.4874 0.0939 0.093 Uiso 1 1 calc R . .
H34C H 0.9360 0.5240 0.1284 0.093 Uiso 1 1 calc R . .
C35 C 0.6710(3) 1.0796(2) -0.0137(2) 0.0597(10) Uani 1 1 d . . .
H35A H 0.6181 1.1076 0.0080 0.090 Uiso 1 1 calc R . .
H35B H 0.6496 1.0479 -0.0651 0.090 Uiso 1 1 calc R . .
H35C H 0.7157 1.1260 -0.0246 0.090 Uiso 1 1 calc R . .
C36 C 0.8397(3) 0.9749(2) -0.04542(19) 0.0503(9) Uani 1 1 d . . .
H36A H 0.8930 0.9347 -0.0449 0.075 Uiso 1 1 calc R . .
H36B H 0.8602 1.0371 -0.0497 0.075 Uiso 1 1 calc R . .
H36C H 0.7940 0.9606 -0.0930 0.075 Uiso 1 1 calc R . .
N1 N 0.68187(17) 1.00871(15) 0.11890(15) 0.0378(6) Uani 1 1 d . . .
N2 N 0.83568(16) 0.90527(15) 0.08665(14) 0.0332(6) Uani 1 1 d . . .
Si1 Si 0.45354(6) 1.12275(6) 0.29964(5) 0.0449(3) Uani 1 1 d . . .
Si2 Si 1.08117(5) 0.66641(5) 0.16994(5) 0.0326(2) Uani 1 1 d . . .

loop_
_atom_site_aniso_label
_atom_site_aniso_U_11
_atom_site_aniso_U_22
_atom_site_aniso_U_33
_atom_site_aniso_U_23
_atom_site_aniso_U_13
_atom_site_aniso_U_12
C1 0.0434(19) 0.0334(15) 0.0411(17) 0.0026(13) 0.0007(14) 0.0025(14)
C2 0.0422(18) 0.0316(15) 0.0363(16) -0.0021(13) 0.0044(13) -0.0004(14)
C3 0.0296(15) 0.0239(13) 0.0351(15) -0.0038(11) 0.0065(12) -0.0019(12)
C4 0.0315(16) 0.0234(13) 0.0362(15) -0.0035(11) 0.0059(12) -0.0007(12)
C5 0.0343(16) 0.0242(13) 0.0358(15) -0.0021(11) 0.0059(12) -0.0020(12)
C6 0.0418(18) 0.0306(15) 0.0433(17) 0.0027(13) 0.0087(14) 0.0041(13)
C7 0.053(2) 0.0423(18) 0.0414(18) 0.0084(14) 0.0087(15) 0.0020(16)
C8 0.056(2) 0.0458(18) 0.0407(18) 0.0024(15) 0.0197(15) 0.0014(16)
C9 0.0395(18) 0.0378(16) 0.0476(18) -0.0049(14) 0.0166(14) 0.0002(14)
C10 0.0313(16) 0.0258(14) 0.0410(16) -0.0039(12) 0.0093(13) -0.0030(12)
C11 0.0288(16) 0.0256(13) 0.0430(16) -0.0059(12) 0.0073(13) -0.0003(12)
C12 0.0294(15) 0.0243(13) 0.0381(15) -0.0025(12) 0.0014(12) -0.0012(12)
C13 0.0377(18) 0.0316(15) 0.0460(17) -0.0032(13) 0.0073(14) 0.0014(14)
C14 0.0431(19) 0.0427(18) 0.0468(18) -0.0029(14) 0.0085(15) 0.0069(16)
C15 0.049(2) 0.058(2) 0.0486(19) 0.0084(16) 0.0107(15) 0.0139(17)
C16 0.084(3) 0.110(4) 0.047(2) -0.006(2) 0.003(2) 0.016(3)
C17 0.091(3) 0.084(3) 0.105(4) 0.016(3) 0.041(3) -0.011(3)
C18 0.179(6) 0.145(5) 0.072(3) -0.061(3) -0.056(3) 0.130(5)
C19 0.091(4) 0.102(4) 0.151(5) -0.067(4) -0.052(4) 0.028(3)
C20 0.120(4) 0.084(3) 0.066(3) -0.013(2) 0.012(3) 0.059(3)
C21 0.052(3) 0.119(4) 0.109(4) 0.049(3) 0.035(2) 0.024(3)
C22 0.088(4) 0.077(3) 0.136(4) 0.022(3) 0.030(3) 0.004(3)
C23 0.050(3) 0.139(5) 0.109(4) 0.040(3) 0.027(3) 0.023(3)
C24 0.0376(17) 0.0242(14) 0.0345(15) 0.0010(11) 0.0075(12) 0.0019(13)
C25 0.0422(18) 0.0308(15) 0.0375(16) 0.0032(12) 0.0082(13) 0.0029(14)
C26 0.0383(18) 0.054(2) 0.0412(17) -0.0060(15) 0.0055(14) 0.0044(15)
C27 0.061(2) 0.092(3) 0.053(2) -0.016(2) 0.0202(18) 0.017(2)
C28 0.054(2) 0.075(2) 0.0413(18) 0.0137(17) 0.0032(16) -0.0014(19)
C29 0.0394(18) 0.0487(18) 0.0403(17) -0.0052(14) 0.0049(14) 0.0061(15)
C30 0.074(3) 0.070(2) 0.048(2) 0.0026(18) -0.0023(18) -0.010(2)
C31 0.080(3) 0.081(3) 0.063(2) 0.013(2) -0.007(2) -0.036(2)
C32 0.0406(18) 0.0329(16) 0.0551(19) 0.0040(14) 0.0056(15) 0.0108(14)
C33 0.058(2) 0.0465(19) 0.062(2) 0.0162(17) 0.0157(18) 0.0090(17)
C34 0.063(2) 0.0442(19) 0.078(3) -0.0031(18) 0.006(2) -0.0006(18)
C35 0.070(3) 0.055(2) 0.053(2) 0.0152(17) 0.0046(18) 0.0197(19)
C36 0.064(2) 0.0475(19) 0.0410(18) 0.0052(15) 0.0132(16) 0.0057(17)
N1 0.0377(15) 0.0288(12) 0.0464(15) 0.0020(11) 0.0034(12) 0.0048(11)
N2 0.0368(14) 0.0278(12) 0.0353(13) -0.0017(10) 0.0062(11) -0.0019(11)
Si1 0.0415(6) 0.0545(6) 0.0398(5) 0.0025(4) 0.0094(4) 0.0236(4)
Si2 0.0319(5) 0.0322(4) 0.0344(4) 0.0004(3) 0.0067(3) 0.0085(3)

loop_
_atom_type_symbol
_atom_type_description
_atom_type_scat_dispersion_real
_atom_type_scat_dispersion_imag
_atom_type_scat_source
C C 0.0033 0.0016 'International Tables Vol C Tables 4.2.6.8 and 6.1.1.4'
H H 0.0000 0.0000 'International Tables Vol C Tables 4.2.6.8 and 6.1.1.4'
N N 0.0061 0.0033 'International Tables Vol C Tables 4.2.6.8 and 6.1.1.4'
Si Si 0.0817 0.0704 'International Tables Vol C Tables 4.2.6.8 and 6.1.1.4'

loop_
_geom_angle_atom_site_label_1
_geom_angle_atom_site_label_2
_geom_angle_atom_site_label_3
_geom_angle
_geom_angle_site_symmetry_1
_geom_angle_site_symmetry_3
N1 C1 C2 121.9(3) . .
N1 C1 C35 116.6(3) . .
C2 C1 C35 121.5(3) . .
N2 C2 C1 121.7(3) . .
N2 C2 C36 116.9(3) . .
C1 C2 C36 121.3(3) . .
N2 C3 C4 118.8(2) . .
N2 C3 C12 120.6(2) . .
C4 C3 C12 120.6(2) . .
C3 C4 C5 119.4(3) . .
C3 C4 C24 119.9(2) . .
C5 C4 C24 120.6(2) . .
C4 C5 C6 121.6(3) . .
C4 C5 C10 119.8(2) . .
C6 C5 C10 118.5(3) . .
C7 C6 C5 121.3(3) . .
C7 C6 H6A 119.4 . .
C5 C6 H6A 119.4 . .
C6 C7 C8 119.9(3) . .
C6 C7 H7A 120.1 . .
C8 C7 H7A 120.1 . .
C9 C8 C7 121.1(3) . .
C9 C8 H8A 119.5 . .
C7 C8 H8A 119.5 . .
C8 C9 C10 120.9(3) . .
C8 C9 H9A 119.6 . .
C10 C9 H9A 119.6 . .
C11 C10 C9 121.6(3) . .
C11 C10 C5 120.1(2) . .
C9 C10 C5 118.4(3) . .
C10 C11 C12 119.6(3) . .
C10 C11 C13 120.8(3) . .
C12 C11 C13 119.6(3) . .
N1 C12 C3 120.8(3) . .
N1 C12 C11 118.7(3) . .
C3 C12 C11 120.4(2) . .
C14 C13 C11 178.3(3) . .
C13 C14 Si1 173.9(3) . .
C17 C15 C16 109.7(3) . .
C17 C15 Si1 112.5(3) . .
C16 C15 Si1 110.7(3) . .
C17 C15 H15A 107.9 . .
C16 C15 H15A 107.9 . .
Si1 C15 H15A 107.9 . .
C15 C16 H16A 109.5 . .
C15 C16 H16B 109.5 . .
H16A C16 H16B 109.5 . .
C15 C16 H16C 109.5 . .
H16A C16 H16C 109.5 . .
H16B C16 H16C 109.5 . .
C15 C17 H17A 109.5 . .
C15 C17 H17B 109.5 . .
H17A C17 H17B 109.5 . .
C15 C17 H17C 109.5 . .
H17A C17 H17C 109.5 . .
H17B C17 H17C 109.5 . .
C19 C18 C20 118.7(5) . .
C19 C18 Si1 123.8(4) . .
C20 C18 Si1 114.1(3) . .
C19 C18 H18 96.2 . .
C20 C18 H18 96.2 . .
Si1 C18 H18 96.2 . .
C18 C19 H19A 109.5 . .
C18 C19 H19B 109.5 . .
H19A C19 H19B 109.5 . .
C18 C19 H19C 109.5 . .
H19A C19 H19C 109.5 . .
H19B C19 H19C 109.5 . .
C18 C20 H20A 109.5 . .
C18 C20 H20B 109.5 . .
H20A C20 H20B 109.5 . .
C18 C20 H20C 109.5 . .
H20A C20 H20C 109.5 . .
H20B C20 H20C 109.5 . .
C22 C21 C23 112.9(4) . .
C22 C21 Si1 116.3(4) . .
C23 C21 Si1 112.2(4) . .
C22 C21 H21A 104.7 . .
C23 C21 H21A 104.7 . .
Si1 C21 H21A 104.7 . .
C21 C22 H22A 109.5 . .
C21 C22 H22B 109.5 . .
H22A C22 H22B 109.5 . .
C21 C22 H22C 109.5 . .
H22A C22 H22C 109.5 . .
H22B C22 H22C 109.5 . .
C21 C23 H23A 109.5 . .
C21 C23 H23B 109.5 . .
H23A C23 H23B 109.5 . .
C21 C23 H23C 109.5 . .
H23A C23 H23C 109.5 . .
H23B C23 H23C 109.5 . .
C25 C24 C4 178.2(3) . .
C24 C25 Si2 178.2(3) . .
C27 C26 C28 111.3(3) . .
C27 C26 Si2 112.1(2) . .
C28 C26 Si2 114.6(2) . .
C27 C26 H26A 106.1 . .
C28 C26 H26A 106.1 . .
Si2 C26 H26A 106.1 . .
C26 C27 H27A 109.5 . .
C26 C27 H27B 109.5 . .
H27A C27 H27B 109.5 . .
C26 C27 H27C 109.5 . .
H27A C27 H27C 109.5 . .
H27B C27 H27C 109.5 . .
C26 C28 H28A 109.5 . .
C26 C28 H28B 109.5 . .
H28A C28 H28B 109.5 . .
C26 C28 H28C 109.5 . .
H28A C28 H28C 109.5 . .
H28B C28 H28C 109.5 . .
C30 C29 C31 108.8(3) . .
C30 C29 Si2 113.6(2) . .
C31 C29 Si2 113.3(2) . .
C30 C29 H29A 106.9 . .
C31 C29 H29A 106.9 . .
Si2 C29 H29A 106.9 . .
C29 C30 H30A 109.5 . .
C29 C30 H30B 109.5 . .
H30A C30 H30B 109.5 . .
C29 C30 H30C 109.5 . .
H30A C30 H30C 109.5 . .
H30B C30 H30C 109.5 . .
C29 C31 H31A 109.5 . .
C29 C31 H31B 109.5 . .
H31A C31 H31B 109.5 . .
C29 C31 H31C 109.5 . .
H31A C31 H31C 109.5 . .
H31B C31 H31C 109.5 . .
C34 C32 C33 109.2(3) . .
C34 C32 Si2 113.4(2) . .
C33 C32 Si2 113.3(2) . .
C34 C32 H32A 106.8 . .
C33 C32 H32A 106.8 . .
Si2 C32 H32A 106.8 . .
C32 C33 H33A 109.5 . .
C32 C33 H33B 109.5 . .
H33A C33 H33B 109.5 . .
C32 C33 H33C 109.5 . .
H33A C33 H33C 109.5 . .
H33B C33 H33C 109.5 . .
C32 C34 H34A 109.5 . .
C32 C34 H34B 109.5 . .
H34A C34 H34B 109.5 . .
C32 C34 H34C 109.5 . .
H34A C34 H34C 109.5 . .
H34B C34 H34C 109.5 . .
C1 C35 H35A 109.5 . .
C1 C35 H35B 109.5 . .
H35A C35 H35B 109.5 . .
C1 C35 H35C 109.5 . .
H35A C35 H35C 109.5 . .
H35B C35 H35C 109.5 . .
C2 C36 H36A 109.5 . .
C2 C36 H36B 109.5 . .
H36A C36 H36B 109.5 . .
C2 C36 H36C 109.5 . .
H36A C36 H36C 109.5 . .
H36B C36 H36C 109.5 . .
C1 N1 C12 117.4(3) . .
C2 N2 C3 117.4(2) . .
C14 Si1 C18 108.79(18) . .
C14 Si1 C15 106.38(15) . .
C18 Si1 C15 112.0(2) . .
C14 Si1 C21 104.83(18) . .
C18 Si1 C21 114.5(3) . .
C15 Si1 C21 109.80(18) . .
C25 Si2 C26 106.56(13) . .
C25 Si2 C29 108.45(14) . .
C26 Si2 C29 112.39(14) . .
C25 Si2 C32 107.27(14) . .
C26 Si2 C32 110.57(14) . .
C29 Si2 C32 111.32(14) . .

loop_
_geom_bond_atom_site_label_1
_geom_bond_atom_site_label_2
_geom_bond_distance
_geom_bond_site_symmetry_2
C1 N1 1.308(4) .
C1 C2 1.441(4) .
C1 C35 1.502(4) .
C2 N2 1.308(4) .
C2 C36 1.501(4) .
C3 N2 1.382(4) .
C3 C4 1.408(4) .
C3 C12 1.412(4) .
C4 C5 1.418(4) .
C4 C24 1.426(4) .
C5 C6 1.421(4) .
C5 C10 1.434(4) .
C6 C7 1.362(4) .
C6 H6A 0.9500 .
C7 C8 1.413(4) .
C7 H7A 0.9500 .
C8 C9 1.353(4) .
C8 H8A 0.9500 .
C9 C10 1.426(4) .
C9 H9A 0.9500 .
C10 C11 1.409(4) .
C11 C12 1.413(4) .
C11 C13 1.428(4) .
C12 N1 1.375(4) .
C13 C14 1.213(4) .
C14 Si1 1.831(3) .
C15 C17 1.524(6) .
C15 C16 1.533(5) .
C15 Si1 1.873(3) .
C15 H15A 1.0000 .
C16 H16A 0.9800 .
C16 H16B 0.9800 .
C16 H16C 0.9800 .
C17 H17A 0.9800 .
C17 H17B 0.9800 .
C17 H17C 0.9800 .
C18 C19 1.342(6) .
C18 C20 1.523(6) .
C18 Si1 1.855(4) .
C18 H18 1.0000 .
C19 H19A 0.9800 .
C19 H19B 0.9800 .
C19 H19C 0.9800 .
C20 H20A 0.9800 .
C20 H20B 0.9800 .
C20 H20C 0.9800 .
C21 C22 1.470(6) .
C21 C23 1.538(6) .
C21 Si1 1.908(5) .
C21 H21A 1.0000 .
C22 H22A 0.9800 .
C22 H22B 0.9800 .
C22 H22C 0.9800 .
C23 H23A 0.9800 .
C23 H23B 0.9800 .
C23 H23C 0.9800 .
C24 C25 1.208(4) .
C25 Si2 1.844(3) .
C26 C27 1.531(5) .
C26 C28 1.539(5) .
C26 Si2 1.886(3) .
C26 H26A 1.0000 .
C27 H27A 0.9800 .
C27 H27B 0.9800 .
C27 H27C 0.9800 .
C28 H28A 0.9800 .
C28 H28B 0.9800 .
C28 H28C 0.9800 .
C29 C30 1.517(5) .
C29 C31 1.521(5) .
C29 Si2 1.888(3) .
C29 H29A 1.0000 .
C30 H30A 0.9800 .
C30 H30B 0.9800 .
C30 H30C 0.9800 .
C31 H31A 0.9800 .
C31 H31B 0.9800 .
C31 H31C 0.9800 .
C32 C34 1.529(5) .
C32 C33 1.535(5) .
C32 Si2 1.893(3) .
C32 H32A 1.0000 .
C33 H33A 0.9800 .
C33 H33B 0.9800 .
C33 H33C 0.9800 .
C34 H34A 0.9800 .
C34 H34B 0.9800 .
C34 H34C 0.9800 .
C35 H35A 0.9800 .
C35 H35B 0.9800 .
C35 H35C 0.9800 .
C36 H36A 0.9800 .
C36 H36B 0.9800 .
C36 H36C 0.9800 .

loop_
_geom_torsion_atom_site_label_1
_geom_torsion_atom_site_label_2
_geom_torsion_atom_site_label_3
_geom_torsion_atom_site_label_4
_geom_torsion
_geom_torsion_site_symmetry_1
_geom_torsion_site_symmetry_2
_geom_torsion_site_symmetry_3
_geom_torsion_site_symmetry_4
N1 C1 C2 N2 3.2(4) . . . .
C35 C1 C2 N2 -178.9(3) . . . .
N1 C1 C2 C36 -175.8(3) . . . .
C35 C1 C2 C36 2.0(4) . . . .
N2 C3 C4 C5 176.0(2) . . . .
C12 C3 C4 C5 -2.2(4) . . . .
N2 C3 C4 C24 -1.5(4) . . . .
C12 C3 C4 C24 -179.7(2) . . . .
C3 C4 C5 C6 -178.5(2) . . . .
C24 C4 C5 C6 -1.1(4) . . . .
C3 C4 C5 C10 0.7(4) . . . .
C24 C4 C5 C10 178.2(2) . . . .
C4 C5 C6 C7 177.8(3) . . . .
C10 C5 C6 C7 -1.5(4) . . . .
C5 C6 C7 C8 1.4(5) . . . .
C6 C7 C8 C9 -0.5(5) . . . .
C7 C8 C9 C10 -0.2(5) . . . .
C8 C9 C10 C11 -179.3(3) . . . .
C8 C9 C10 C5 0.0(4) . . . .
C4 C5 C10 C11 0.8(4) . . . .
C6 C5 C10 C11 -179.9(3) . . . .
C4 C5 C10 C9 -178.5(3) . . . .
C6 C5 C10 C9 0.8(4) . . . .
C9 C10 C11 C12 178.4(3) . . . .
C5 C10 C11 C12 -1.0(4) . . . .
C9 C10 C11 C13 -1.1(4) . . . .
C5 C10 C11 C13 179.5(2) . . . .
N2 C3 C12 N1 2.8(4) . . . .
C4 C3 C12 N1 -179.0(2) . . . .
N2 C3 C12 C11 -176.1(3) . . . .
C4 C3 C12 C11 2.1(4) . . . .
C10 C11 C12 N1 -179.4(2) . . . .
C13 C11 C12 N1 0.1(4) . . . .
C10 C11 C12 C3 -0.5(4) . . . .
C13 C11 C12 C3 179.0(2) . . . .
C10 C11 C13 C14 6(11) . . . .
C12 C11 C13 C14 -174(100) . . . .
C11 C13 C14 Si1 -176(100) . . . .
C3 C4 C24 C25 -172(10) . . . .
C5 C4 C24 C25 10(10) . . . .
C4 C24 C25 Si2 88(14) . . . .
C2 C1 N1 C12 0.0(4) . . . .
C35 C1 N1 C12 -177.9(3) . . . .
C3 C12 N1 C1 -2.9(4) . . . .
C11 C12 N1 C1 176.1(3) . . . .
C1 C2 N2 C3 -3.3(4) . . . .
C36 C2 N2 C3 175.8(3) . . . .
C4 C3 N2 C2 -177.8(2) . . . .
C12 C3 N2 C2 0.4(4) . . . .
C13 C14 Si1 C18 -137(3) . . . .
C13 C14 Si1 C15 -16(3) . . . .
C13 C14 Si1 C21 100(3) . . . .
C19 C18 Si1 C14 -1.1(8) . . . .
C20 C18 Si1 C14 157.7(5) . . . .
C19 C18 Si1 C15 -118.4(7) . . . .
C20 C18 Si1 C15 40.4(6) . . . .
C19 C18 Si1 C21 115.8(7) . . . .
C20 C18 Si1 C21 -85.5(6) . . . .
C17 C15 Si1 C14 -62.0(3) . . . .
C16 C15 Si1 C14 61.1(3) . . . .
C17 C15 Si1 C18 56.7(4) . . . .
C16 C15 Si1 C18 179.8(3) . . . .
C17 C15 Si1 C21 -175.0(3) . . . .
C16 C15 Si1 C21 -51.8(3) . . . .
C22 C21 Si1 C14 60.5(4) . . . .
C23 C21 Si1 C14 -167.5(3) . . . .
C22 C21 Si1 C18 -58.7(5) . . . .
C23 C21 Si1 C18 73.3(4) . . . .
C22 C21 Si1 C15 174.4(4) . . . .
C23 C21 Si1 C15 -53.6(4) . . . .
C24 C25 Si2 C26 68(8) . . . .
C24 C25 Si2 C29 -171(8) . . . .
C24 C25 Si2 C32 -50(8) . . . .
C27 C26 Si2 C25 173.8(3) . . . .
C28 C26 Si2 C25 45.8(3) . . . .
C27 C26 Si2 C29 55.2(3) . . . .
C28 C26 Si2 C29 -72.9(3) . . . .
C27 C26 Si2 C32 -69.9(3) . . . .
C28 C26 Si2 C32 162.0(2) . . . .
C30 C29 Si2 C25 61.0(3) . . . .
C31 C29 Si2 C25 -63.9(3) . . . .
C30 C29 Si2 C26 178.6(2) . . . .
C31 C29 Si2 C26 53.7(3) . . . .
C30 C29 Si2 C32 -56.7(3) . . . .
C31 C29 Si2 C32 178.4(3) . . . .
C34 C32 Si2 C25 86.8(3) . . . .
C33 C32 Si2 C25 -38.4(3) . . . .
C34 C32 Si2 C26 -29.0(3) . . . .
C33 C32 Si2 C26 -154.2(2) . . . .
C34 C32 Si2 C29 -154.7(2) . . . .
C33 C32 Si2 C29 80.1(3) . . . .
